data_7709970
loop_
_publ_author_name
'Wang, Zhen-Feng'
'Wei, Qiao-Chang'
'Li, Jin-Xian'
'Zhou, Zhen'
'Zhang, Shuhua'

_publ_section_title
;
 A new class of nickel(II) oxyquinoline-bipyridine complexes as potent
 anticancer agents induces apoptosis and autophagy in A549/DDP tumor cells
 through mitophagy pathways
;
_journal_name_full 'Dalton Transactions'
_journal_paper_doi 10.1039/D2DT00669C
_journal_year 2022
_chemical_formula_moiety '2(C30 H18 Cl2 N4 Ni O4), 0.5(C H3 O)'
_chemical_formula_sum 'C60.5 H37.5 Cl4 N8 Ni2 O8.5'
_chemical_formula_weight 1271.70
_space_group_crystal_system monoclinic
_space_group_IT_number 14
_space_group_name_Hall '-P 2ybc'
_space_group_name_H-M_alt 'P 1 21/c 1'
_atom_sites_solution_hydrogens geom
_atom_sites_solution_primary direct
_atom_sites_solution_secondary difmap
_audit_creation_method SHELXL-97
_audit_update_record
;
2022-04-02 deposited with the CCDC.	2022-04-11 downloaded from the CCDC.
;
_cell_angle_alpha 90.00
_cell_angle_beta 93.229(2)
_cell_angle_gamma 90.00
_cell_formula_units_Z 4
_cell_length_a 10.3453(5)
_cell_length_b 31.1403(14)
_cell_length_c 16.4048(8)
_cell_measurement_reflns_used 9853
_cell_measurement_temperature 298(2)
_cell_measurement_theta_max 22.294
_cell_measurement_theta_min 2.897
_cell_volume 5276.5(4)
_computing_cell_refinement 'Bruker SMART'
_computing_data_collection 'Bruker SMART'
_computing_data_reduction 'Bruker SAINT'
_computing_molecular_graphics 'Bruker SHELXTL'
_computing_publication_material 'Bruker SHELXTL'
_computing_structure_refinement 'SHELXL-97 (Sheldrick, 1997)'
_computing_structure_solution 'SHELXS-97 (Sheldrick, 1990)'
_diffrn_ambient_temperature 298(2)
_diffrn_detector_area_resol_mean 16.0233
_diffrn_measured_fraction_theta_full 0.998
_diffrn_measured_fraction_theta_max 0.998
_diffrn_measurement_device_type 'CCD area detector'
_diffrn_measurement_method 'phi and omega scans'
_diffrn_radiation_monochromator graphite
_diffrn_radiation_source 'fine-focus sealed tube'
_diffrn_radiation_type MoK\a
_diffrn_radiation_wavelength 0.71073
_diffrn_reflns_av_R_equivalents 0.1081
_diffrn_reflns_av_sigmaI/netI 0.0657
_diffrn_reflns_limit_h_max 12
_diffrn_reflns_limit_h_min -12
_diffrn_reflns_limit_k_max 37
_diffrn_reflns_limit_k_min -37
_diffrn_reflns_limit_l_max 19
_diffrn_reflns_limit_l_min -19
_diffrn_reflns_number 96187
_diffrn_reflns_theta_full 25.10
_diffrn_reflns_theta_max 25.10
_diffrn_reflns_theta_min 2.90
_diffrn_standards_decay_% 0
_diffrn_standards_interval_count 0
_diffrn_standards_interval_time 0
_diffrn_standards_number 0
_exptl_absorpt_coefficient_mu 0.986
_exptl_absorpt_correction_T_max 0.8503
_exptl_absorpt_correction_T_min 0.7767
_exptl_absorpt_correction_type multi-scan
_exptl_absorpt_process_details
;
SADABS-2016/2 (Bruker,2016/2) was used for absorption correction.
wR2(int) was 0.0822 before and 0.0667 after correction.
The Ratio of minimum to maximum transmission is 0.8883.
The \l/2 correction factor is Not present.
;
_exptl_crystal_colour GREEN
_exptl_crystal_density_diffrn 1.601
_exptl_crystal_density_method 'not measured'
_exptl_crystal_description BLOCK
_exptl_crystal_F_000 2594
_exptl_crystal_size_max 0.27
_exptl_crystal_size_mid 0.22
_exptl_crystal_size_min 0.17
_refine_diff_density_max 0.438
_refine_diff_density_min -0.297
_refine_diff_density_rms 0.060
_refine_ls_extinction_method none
_refine_ls_goodness_of_fit_ref 0.996
_refine_ls_hydrogen_treatment mixed
_refine_ls_matrix_type full
_refine_ls_number_parameters 759
_refine_ls_number_reflns 9384
_refine_ls_number_restraints 290
_refine_ls_restrained_S_all 0.986
_refine_ls_R_factor_all 0.1006
_refine_ls_R_factor_gt 0.0479
_refine_ls_shift/su_max 0.001
_refine_ls_shift/su_mean 0.000
_refine_ls_structure_factor_coef Fsqd
_refine_ls_weighting_details 'calc w=1/[\s^2^(Fo^2^)+(0.0390P)^2^+4.2700P] where P=(Fo^2^+2Fc^2^)/3'
_refine_ls_weighting_scheme calc
_refine_ls_wR_factor_gt 0.0844
_refine_ls_wR_factor_ref 0.1019
_reflns_number_gt 5990
_reflns_number_total 9384
_reflns_threshold_expression >2sigma(I)
_cod_data_source_file d2dt00669c2.cif
_cod_data_source_block NI11
_cod_original_formula_sum 'C60.50 H37.50 Cl4 N8 Ni2 O8.50'
_cod_database_code 7709970

loop_
_symmetry_equiv_pos_as_xyz
'x, y, z'
'-x, y+1/2, -z+1/2'
'-x, -y, -z'
'x, -y-1/2, z-1/2'

loop_
_atom_site_label
_atom_site_type_symbol
_atom_site_fract_x
_atom_site_fract_y
_atom_site_fract_z
_atom_site_U_iso_or_equiv
_atom_site_adp_type
_atom_site_occupancy
_atom_site_symmetry_multiplicity
_atom_site_calc_flag
_atom_site_refinement_flags
_atom_site_disorder_assembly
_atom_site_disorder_group
Ni1 Ni 0.36301(4) 0.613394(14) 0.15092(3) 0.03662(14) Uani 1 1 d U . .
Cl1 Cl 0.71591(12) 0.71624(4) -0.10878(7) 0.0717(4) Uani 1 1 d U . .
O1 O 0.2531(2) 0.66877(7) 0.15219(14) 0.0397(6) Uani 1 1 d U . .
N1 N 0.4948(3) 0.64389(9) 0.07584(17) 0.0365(7) Uani 1 1 d U . .
C1 C 0.5923(4) 0.66967(12) 0.0975(2) 0.0458(10) Uani 1 1 d U . .
H1 H 0.6147 0.6728 0.1529 0.055 Uiso 1 1 calc R . .
Ni2 Ni 0.13509(4) 0.365977(14) 0.32247(3) 0.03507(13) Uani 1 1 d U . .
Cl2 Cl 0.17158(13) 0.56424(4) -0.22846(7) 0.0792(4) Uani 1 1 d U . .
N2 N 0.2977(3) 0.59191(9) 0.03312(18) 0.0407(7) Uani 1 1 d U . .
O2 O 0.2580(3) 0.51855(9) 0.2118(2) 0.0748(9) Uani 1 1 d U . .
H2 H 0.3265 0.5296 0.2000 0.112 Uiso 1 1 calc R . .
C2 C 0.6633(4) 0.69238(12) 0.0423(3) 0.0504(10) Uani 1 1 d U . .
H2A H 0.7305 0.7105 0.0606 0.060 Uiso 1 1 calc R . .
Cl3 Cl 0.21839(14) 0.42816(4) -0.05463(6) 0.0776(4) Uani 1 1 d U . .
O3 O 0.4622(3) 0.55738(8) 0.17518(16) 0.0551(7) Uani 1 1 d U . .
N3 N 0.1977(3) 0.58882(9) 0.20065(17) 0.0422(7) Uani 1 1 d U . .
C3 C 0.6326(4) 0.68762(12) -0.0388(2) 0.0474(10) Uani 1 1 d U . .
Cl4 Cl -0.27895(10) 0.26688(3) 0.06361(6) 0.0578(3) Uani 1 1 d U . .
O4 O 0.3942(3) 0.70022(9) 0.26784(18) 0.0640(8) Uani 1 1 d U . .
H4 H 0.3489 0.6919 0.2283 0.096 Uiso 1 1 calc R . .
N4 N 0.4641(3) 0.63117(10) 0.25903(17) 0.0419(8) Uani 1 1 d U . .
C4 C 0.5323(4) 0.65959(12) -0.0659(2) 0.0419(9) Uani 1 1 d U . .
O5 O 0.0481(2) 0.42212(7) 0.35709(15) 0.0436(6) Uani 1 1 d U . .
N5 N 0.1684(3) 0.38993(9) 0.20618(16) 0.0361(7) Uani 1 1 d U . .
C5 C 0.4668(3) 0.63859(11) -0.0055(2) 0.0365(9) Uani 1 1 d U . .
N6 N -0.0147(3) 0.33581(9) 0.24859(16) 0.0342(7) Uani 1 1 d U . .
O6 O 0.1275(3) 0.27524(8) 0.42793(17) 0.0547(7) Uani 1 1 d U . .
H6 H 0.1616 0.2847 0.3878 0.082 Uiso 1 1 calc R . .
C6 C 0.3610(3) 0.61020(11) -0.0285(2) 0.0378(9) Uani 1 1 d U . .
O7 O 0.2412(2) 0.31004(7) 0.31288(14) 0.0417(6) Uani 1 1 d U . .
N7 N 0.0596(3) 0.34502(9) 0.42943(16) 0.0350(7) Uani 1 1 d U . .
C7 C 0.3284(4) 0.60215(13) -0.1114(2) 0.0453(10) Uani 1 1 d U . .
O8 O 0.2638(3) 0.45773(8) 0.39357(18) 0.0600(8) Uani 1 1 d U . .
H8 H 0.1919 0.4482 0.3800 0.090 Uiso 1 1 calc R . .
N8 N 0.3145(3) 0.38765(10) 0.37004(16) 0.0399(7) Uani 1 1 d U . .
C8 C 0.3988(4) 0.62384(14) -0.1708(2) 0.0591(12) Uani 1 1 d U . .
H8A H 0.3775 0.6189 -0.2258 0.071 Uiso 1 1 calc R . .
C9 C 0.4951(4) 0.65123(14) -0.1499(2) 0.0571(12) Uani 1 1 d U . .
H9 H 0.5385 0.6650 -0.1906 0.068 Uiso 1 1 calc R . .
O9 O 0.5000 0.5000 0.0000 0.175(3) Uani 1 2 d SDU . .
C10 C 0.2253(4) 0.57385(14) -0.1289(3) 0.0529(11) Uani 1 1 d U . .
C11 C 0.1643(4) 0.55469(14) -0.0675(3) 0.0580(12) Uani 1 1 d U . .
H11 H 0.0979 0.5351 -0.0788 0.070 Uiso 1 1 calc R . .
C12 C 0.2030(4) 0.56494(13) 0.0130(3) 0.0533(11) Uani 1 1 d U . .
H12 H 0.1596 0.5521 0.0547 0.064 Uiso 1 1 calc R . .
C13 C 0.1041(4) 0.61977(12) 0.2061(2) 0.0415(9) Uani 1 1 d U . .
C14 C 0.1369(4) 0.66184(12) 0.1811(2) 0.0404(9) Uani 1 1 d U . .
C15 C 0.0450(4) 0.69355(14) 0.1868(2) 0.0527(11) Uani 1 1 d U . .
H15 H 0.0642 0.7214 0.1710 0.063 Uiso 1 1 calc R . .
C16 C -0.0765(4) 0.68465(19) 0.2158(3) 0.0697(14) Uani 1 1 d U . .
H16 H -0.1363 0.7068 0.2196 0.084 Uiso 1 1 calc R . .
C17 C -0.1089(4) 0.6444(2) 0.2385(3) 0.0740(15) Uani 1 1 d U . .
H17 H -0.1902 0.6391 0.2579 0.089 Uiso 1 1 calc R . .
C18 C -0.0194(4) 0.61071(16) 0.2328(2) 0.0557(11) Uani 1 1 d U . .
C19 C -0.0433(5) 0.56708(19) 0.2525(3) 0.0746(15) Uani 1 1 d U . .
H19 H -0.1240 0.5593 0.2700 0.090 Uiso 1 1 calc R . .
C20 C 0.0478(5) 0.53707(17) 0.2463(3) 0.0730(14) Uani 1 1 d U . .
H20 H 0.0307 0.5087 0.2594 0.088 Uiso 1 1 calc R . .
C21 C 0.1702(5) 0.54872(14) 0.2197(2) 0.0537(11) Uani 1 1 d U . .
C22 C 0.5393(4) 0.59753(14) 0.2903(2) 0.0489(10) Uani 1 1 d U . .
C23 C 0.5351(4) 0.55885(14) 0.2450(3) 0.0539(11) Uani 1 1 d U . .
C24 C 0.6040(4) 0.52412(16) 0.2765(3) 0.0745(14) Uani 1 1 d U . .
H24 H 0.6013 0.4981 0.2485 0.089 Uiso 1 1 calc R . .
C25 C 0.6771(5) 0.5276(2) 0.3496(4) 0.0905(18) Uani 1 1 d U . .
H25 H 0.7222 0.5037 0.3697 0.109 Uiso 1 1 calc R . .
C26 C 0.6854(5) 0.5643(2) 0.3925(3) 0.0823(17) Uani 1 1 d U . .
H26 H 0.7368 0.5657 0.4408 0.099 Uiso 1 1 calc R . .
C27 C 0.6149(4) 0.60117(18) 0.3634(2) 0.0614(12) Uani 1 1 d U . .
C28 C 0.6128(5) 0.6411(2) 0.4028(3) 0.0767(15) Uani 1 1 d U . .
H28 H 0.6625 0.6450 0.4512 0.092 Uiso 1 1 calc R . .
C29 C 0.5404(5) 0.67420(17) 0.3721(3) 0.0702(14) Uani 1 1 d U . .
H29 H 0.5404 0.7005 0.3989 0.084 Uiso 1 1 calc R . .
C30 C 0.4644(4) 0.66788(15) 0.2981(2) 0.0506(11) Uani 1 1 d U . .
C31 C 0.2520(4) 0.41959(12) 0.1866(2) 0.0467(10) Uani 1 1 d U . .
H31 H 0.3028 0.4325 0.2282 0.056 Uiso 1 1 calc R . .
C32 C 0.2681(4) 0.43249(12) 0.1067(2) 0.0542(11) Uani 1 1 d U . .
H32 H 0.3262 0.4543 0.0957 0.065 Uiso 1 1 calc RD . .
C33 C 0.1986(4) 0.41314(12) 0.0453(2) 0.0446(10) Uani 1 1 d U . .
C34 C 0.1077(3) 0.38098(11) 0.0618(2) 0.0372(9) Uani 1 1 d U . .
C35 C 0.0947(3) 0.37138(10) 0.1446(2) 0.0325(8) Uani 1 1 d U . .
C36 C -0.0020(3) 0.34158(10) 0.1676(2) 0.0319(8) Uani 1 1 d U . .
C37 C -0.0805(3) 0.32077(11) 0.1063(2) 0.0355(9) Uani 1 1 d U . .
C38 C -0.0601(4) 0.32994(12) 0.0231(2) 0.0443(10) Uani 1 1 d U . .
H38 H -0.1098 0.3159 -0.0176 0.053 Uiso 1 1 calc R . .
C39 C 0.0293(4) 0.35839(12) 0.0021(2) 0.0453(10) Uani 1 1 d U . .
H39 H 0.0403 0.3635 -0.0529 0.054 Uiso 1 1 calc R . .
C40 C -0.1766(3) 0.29323(11) 0.1335(2) 0.0404(9) Uani 1 1 d U . .
C41 C -0.1906(4) 0.28780(12) 0.2149(2) 0.0456(10) Uani 1 1 d U . .
H41 H -0.2546 0.2698 0.2331 0.055 Uiso 1 1 calc R . .
C42 C -0.1075(4) 0.30962(12) 0.2703(2) 0.0440(10) Uani 1 1 d U . .
H42 H -0.1178 0.3056 0.3257 0.053 Uiso 1 1 calc R . .
C43 C -0.0096(3) 0.37715(12) 0.4661(2) 0.0381(9) Uani 1 1 d U . .
C44 C -0.0136(4) 0.41762(12) 0.4260(2) 0.0412(9) Uani 1 1 d U . .
C45 C -0.0777(4) 0.45036(13) 0.4624(3) 0.0529(11) Uani 1 1 d U . .
H45 H -0.0789 0.4775 0.4388 0.063 Uiso 1 1 calc R . .
C46 C -0.1417(4) 0.44360(16) 0.5345(3) 0.0639(13) Uani 1 1 d U . .
H46 H -0.1853 0.4663 0.5575 0.077 Uiso 1 1 calc R . .
C47 C -0.1415(4) 0.40460(16) 0.5714(3) 0.0607(12) Uani 1 1 d U . .
H47 H -0.1860 0.4006 0.6185 0.073 Uiso 1 1 calc R . .
C48 C -0.0737(4) 0.37022(13) 0.5382(2) 0.0446(10) Uani 1 1 d U . .
C49 C -0.0627(4) 0.32866(15) 0.5729(2) 0.0571(11) Uani 1 1 d U . .
H49 H -0.1027 0.3227 0.6209 0.069 Uiso 1 1 calc R . .
C50 C 0.0049(4) 0.29767(14) 0.5372(2) 0.0543(11) Uani 1 1 d U . .
H50 H 0.0121 0.2705 0.5606 0.065 Uiso 1 1 calc R . .
C51 C 0.0648(4) 0.30673(12) 0.4639(2) 0.0409(9) Uani 1 1 d U . .
C52 C 0.4057(4) 0.35549(13) 0.3710(2) 0.0409(9) Uani 1 1 d U . .
C53 C 0.3640(4) 0.31476(12) 0.3410(2) 0.0412(9) Uani 1 1 d U . .
C54 C 0.4538(4) 0.28183(14) 0.3420(2) 0.0566(11) Uani 1 1 d U . .
H54 H 0.4297 0.2551 0.3208 0.068 Uiso 1 1 calc R . .
C55 C 0.5797(5) 0.28807(19) 0.3743(3) 0.0729(14) Uani 1 1 d U . .
H55 H 0.6371 0.2651 0.3764 0.088 Uiso 1 1 calc R . .
C56 C 0.6208(4) 0.3269(2) 0.4028(3) 0.0734(15) Uani 1 1 d U . .
H56 H 0.7055 0.3303 0.4239 0.088 Uiso 1 1 calc R . .
C57 C 0.5352(4) 0.36203(16) 0.4007(2) 0.0558(11) Uani 1 1 d U . .
C58 C 0.5678(5) 0.4038(2) 0.4257(3) 0.0758(15) Uani 1 1 d U . .
H58 H 0.6523 0.4098 0.4447 0.091 Uiso 1 1 calc R . .
C59 C 0.4795(5) 0.43563(17) 0.4228(3) 0.0657(13) Uani 1 1 d U . .
H59 H 0.5029 0.4633 0.4387 0.079 Uiso 1 1 calc R . .
C60 C 0.3496(4) 0.42627(14) 0.3949(2) 0.0478(10) Uani 1 1 d U . .
C61 C 0.5261(7) 0.4910(2) 0.0796(5) 0.052(2) Uani 0.50 1 d PDU . .
H61B H 0.6099 0.5022 0.0965 0.078 Uiso 0.50 1 calc PR . .
H61C H 0.5255 0.4604 0.0874 0.078 Uiso 0.50 1 calc PRD . .
H61A H 0.4617 0.5040 0.1115 0.078 Uiso 0.50 1 calc PRD . .

loop_
_atom_site_aniso_label
_atom_site_aniso_U_11
_atom_site_aniso_U_22
_atom_site_aniso_U_33
_atom_site_aniso_U_23
_atom_site_aniso_U_13
_atom_site_aniso_U_12
Ni1 0.0427(3) 0.0352(3) 0.0316(3) -0.0003(2) -0.0005(2) -0.0007(2)
Cl1 0.0789(8) 0.0679(8) 0.0714(8) 0.0219(6) 0.0317(7) 0.0042(6)
O1 0.0424(15) 0.0382(15) 0.0385(15) 0.0017(11) 0.0023(12) 0.0005(12)
N1 0.0395(18) 0.0397(19) 0.0305(17) -0.0013(14) 0.0039(14) 0.0031(15)
C1 0.048(2) 0.051(3) 0.038(2) -0.0094(19) -0.0008(19) -0.007(2)
Ni2 0.0447(3) 0.0312(3) 0.0286(3) -0.0002(2) -0.0044(2) -0.0006(2)
Cl2 0.1005(10) 0.0767(8) 0.0554(7) -0.0236(6) -0.0386(7) 0.0201(7)
N2 0.0423(19) 0.0408(19) 0.0383(18) -0.0041(15) -0.0025(15) 0.0008(15)
O2 0.101(3) 0.0348(17) 0.088(2) 0.0063(16) 0.002(2) -0.0096(18)
C2 0.051(3) 0.046(3) 0.055(3) -0.001(2) 0.011(2) -0.007(2)
Cl3 0.1191(11) 0.0765(9) 0.0375(6) 0.0115(6) 0.0063(6) -0.0282(8)
O3 0.0651(19) 0.0445(17) 0.0547(18) 0.0008(13) -0.0050(15) 0.0144(14)
N3 0.0536(19) 0.0383(15) 0.0347(17) -0.0019(14) 0.0016(15) -0.0107(12)
C3 0.054(3) 0.041(2) 0.050(3) 0.0106(19) 0.019(2) 0.011(2)
Cl4 0.0505(6) 0.0611(7) 0.0597(7) -0.0106(5) -0.0142(5) -0.0065(5)
O4 0.077(2) 0.0504(19) 0.064(2) -0.0188(15) -0.0056(16) -0.0064(17)
N4 0.048(2) 0.048(2) 0.0298(17) 0.0029(15) 0.0015(14) -0.0052(16)
C4 0.047(2) 0.042(2) 0.037(2) 0.0047(18) 0.0082(18) 0.0148(19)
O5 0.0593(17) 0.0344(15) 0.0361(15) -0.0002(11) -0.0073(13) 0.0069(12)
N5 0.0480(18) 0.0295(17) 0.0300(16) 0.0027(13) -0.0042(14) -0.0045(15)
C5 0.042(2) 0.039(2) 0.029(2) -0.0023(17) 0.0018(17) 0.0121(18)
N6 0.0398(18) 0.0314(17) 0.0310(17) 0.0008(13) -0.0017(14) 0.0018(14)
O6 0.068(2) 0.0348(16) 0.063(2) 0.0098(13) 0.0164(15) 0.0076(14)
C6 0.041(2) 0.037(2) 0.035(2) -0.0044(17) -0.0047(18) 0.0126(18)
O7 0.0460(16) 0.0384(15) 0.0403(15) -0.0020(12) 0.0009(12) 0.0033(12)
N7 0.0414(18) 0.0332(17) 0.0297(16) -0.0007(14) -0.0043(14) 0.0013(14)
C7 0.053(3) 0.051(3) 0.032(2) -0.0066(19) -0.0061(19) 0.023(2)
O8 0.079(2) 0.0402(17) 0.0591(19) -0.0072(14) -0.0066(17) -0.0161(16)
N8 0.0487(19) 0.044(2) 0.0271(16) 0.0009(15) -0.0002(14) -0.0065(17)
C8 0.074(3) 0.070(3) 0.032(2) -0.005(2) -0.009(2) 0.019(3)
C9 0.075(3) 0.065(3) 0.032(2) 0.009(2) 0.011(2) 0.021(3)
O9 0.169(6) 0.179(6) 0.177(6) 0.000(6) 0.029(6) -0.021(5)
C10 0.057(3) 0.054(3) 0.045(3) -0.018(2) -0.021(2) 0.022(2)
C11 0.054(3) 0.055(3) 0.063(3) -0.018(2) -0.018(2) 0.003(2)
C12 0.049(3) 0.054(3) 0.056(3) -0.011(2) -0.003(2) -0.003(2)
C13 0.043(2) 0.054(2) 0.0270(19) -0.0021(18) -0.0001(17) -0.0078(15)
C14 0.041(2) 0.051(3) 0.029(2) -0.0066(18) -0.0037(18) 0.003(2)
C15 0.056(3) 0.061(3) 0.040(2) -0.007(2) -0.009(2) 0.005(2)
C16 0.050(3) 0.103(4) 0.055(3) -0.011(3) -0.004(2) 0.017(3)
C17 0.038(3) 0.136(5) 0.048(3) -0.005(3) 0.003(2) -0.002(3)
C18 0.045(3) 0.089(3) 0.034(2) -0.002(2) -0.0011(19) -0.017(3)
C19 0.060(3) 0.113(5) 0.051(3) 0.008(3) 0.002(2) -0.046(3)
C20 0.089(4) 0.078(4) 0.052(3) 0.009(3) -0.001(3) -0.043(3)
C21 0.072(3) 0.044(2) 0.044(2) 0.0049(19) -0.004(2) -0.019(2)
C22 0.041(2) 0.073(3) 0.033(2) 0.016(2) 0.0029(19) 0.001(2)
C23 0.051(3) 0.056(3) 0.055(3) 0.013(2) 0.008(2) 0.006(2)
C24 0.066(3) 0.073(3) 0.085(4) 0.029(3) 0.010(3) 0.024(3)
C25 0.066(4) 0.124(5) 0.082(4) 0.052(4) 0.011(3) 0.027(4)
C26 0.050(3) 0.148(5) 0.049(3) 0.044(3) 0.002(2) 0.017(4)
C27 0.049(3) 0.107(4) 0.028(2) 0.013(2) 0.008(2) -0.003(3)
C28 0.059(3) 0.142(5) 0.029(3) 0.000(3) -0.003(2) -0.010(3)
C29 0.071(3) 0.093(4) 0.046(3) -0.021(3) 0.004(2) -0.024(3)
C30 0.055(3) 0.061(3) 0.036(2) -0.007(2) 0.008(2) -0.012(2)
C31 0.064(3) 0.038(2) 0.037(2) -0.0006(18) -0.007(2) -0.008(2)
C32 0.075(3) 0.045(3) 0.043(3) 0.007(2) 0.003(2) -0.019(2)
C33 0.063(3) 0.042(2) 0.029(2) 0.0041(18) 0.0031(19) 0.000(2)
C34 0.046(2) 0.035(2) 0.031(2) 0.0032(16) -0.0004(17) 0.0058(18)
C35 0.037(2) 0.030(2) 0.030(2) 0.0004(16) -0.0029(16) 0.0078(16)
C36 0.038(2) 0.028(2) 0.029(2) 0.0017(15) -0.0022(16) 0.0080(16)
C37 0.039(2) 0.032(2) 0.034(2) -0.0031(16) -0.0073(17) 0.0079(17)
C38 0.053(3) 0.044(2) 0.035(2) -0.0077(18) -0.0087(19) 0.000(2)
C39 0.056(3) 0.052(3) 0.027(2) -0.0009(18) -0.0050(18) 0.000(2)
C40 0.039(2) 0.035(2) 0.046(2) -0.0053(18) -0.0075(19) 0.0048(18)
C41 0.044(2) 0.046(2) 0.048(3) 0.0052(19) 0.002(2) -0.0070(19)
C42 0.050(2) 0.046(2) 0.036(2) 0.0036(18) 0.0011(19) -0.003(2)
C43 0.038(2) 0.044(2) 0.031(2) -0.0096(17) -0.0104(17) -0.0002(18)
C44 0.047(2) 0.040(2) 0.035(2) -0.0091(18) -0.0144(19) 0.0026(19)
C45 0.053(3) 0.046(3) 0.057(3) -0.016(2) -0.017(2) 0.009(2)
C46 0.056(3) 0.074(3) 0.061(3) -0.037(3) -0.009(2) 0.013(2)
C47 0.055(3) 0.083(4) 0.044(3) -0.021(2) 0.002(2) 0.004(3)
C48 0.046(2) 0.056(3) 0.031(2) -0.0092(19) -0.0028(18) -0.002(2)
C49 0.058(3) 0.078(3) 0.036(2) 0.004(2) 0.009(2) -0.012(2)
C50 0.062(3) 0.055(3) 0.047(3) 0.014(2) 0.005(2) -0.004(2)
C51 0.042(2) 0.039(2) 0.041(2) 0.0025(19) -0.0041(18) -0.0044(19)
C52 0.043(2) 0.057(3) 0.0234(19) 0.0037(18) 0.0048(17) 0.001(2)
C53 0.046(2) 0.049(3) 0.030(2) 0.0077(18) 0.0102(18) 0.005(2)
C54 0.059(3) 0.061(3) 0.051(3) 0.008(2) 0.014(2) 0.018(2)
C55 0.056(3) 0.107(4) 0.057(3) 0.015(3) 0.011(2) 0.032(3)
C56 0.040(3) 0.130(5) 0.051(3) -0.003(3) 0.003(2) 0.012(3)
C57 0.042(3) 0.092(4) 0.034(2) -0.003(2) 0.0037(19) -0.009(3)
C58 0.049(3) 0.116(4) 0.061(3) -0.015(3) 0.001(2) -0.022(3)
C59 0.066(3) 0.078(3) 0.053(3) -0.014(2) 0.003(2) -0.036(3)
C60 0.060(3) 0.050(3) 0.033(2) -0.002(2) 0.002(2) -0.016(2)
C61 0.054(5) 0.031(4) 0.071(6) -0.002(4) 0.003(5) -0.001(4)

loop_
_atom_type_symbol
_atom_type_description
_atom_type_scat_dispersion_real
_atom_type_scat_dispersion_imag
_atom_type_scat_source
C C 0.0033 0.0016 'International Tables Vol C Tables 4.2.6.8 and 6.1.1.4'
H H 0.0000 0.0000 'International Tables Vol C Tables 4.2.6.8 and 6.1.1.4'
Cl Cl 0.1484 0.1585 'International Tables Vol C Tables 4.2.6.8 and 6.1.1.4'
N N 0.0061 0.0033 'International Tables Vol C Tables 4.2.6.8 and 6.1.1.4'
Ni Ni 0.3393 1.1124 'International Tables Vol C Tables 4.2.6.8 and 6.1.1.4'
O O 0.0106 0.0060 'International Tables Vol C Tables 4.2.6.8 and 6.1.1.4'

loop_
_geom_angle_atom_site_label_1
_geom_angle_atom_site_label_2
_geom_angle_atom_site_label_3
_geom_angle
_geom_angle_site_symmetry_1
_geom_angle_site_symmetry_3
_geom_angle_publ_flag
O3 Ni1 O1 167.75(10) . . ?
O3 Ni1 N3 91.39(12) . . ?
O1 Ni1 N3 80.68(11) . . ?
O3 Ni1 N4 80.74(12) . . ?
O1 Ni1 N4 91.14(11) . . ?
N3 Ni1 N4 98.51(11) . . ?
O3 Ni1 N1 99.40(11) . . ?
O1 Ni1 N1 90.24(10) . . ?
N3 Ni1 N1 164.74(11) . . ?
N4 Ni1 N1 93.88(11) . . ?
O3 Ni1 N2 92.22(11) . . ?
O1 Ni1 N2 97.20(10) . . ?
N3 Ni1 N2 90.84(12) . . ?
N4 Ni1 N2 168.38(12) . . ?
N1 Ni1 N2 78.07(12) . . ?
C14 O1 Ni1 112.1(2) . . ?
C1 N1 C5 117.0(3) . . ?
C1 N1 Ni1 128.6(2) . . ?
C5 N1 Ni1 114.2(2) . . ?
N1 C1 C2 123.8(4) . . ?
N1 C1 H1 118.1 . . ?
C2 C1 H1 118.1 . . ?
O5 Ni2 N7 80.91(11) . . ?
O5 Ni2 O7 167.61(9) . . ?
N7 Ni2 O7 91.51(10) . . ?
O5 Ni2 N8 90.90(11) . . ?
N7 Ni2 N8 98.95(11) . . ?
O7 Ni2 N8 80.55(11) . . ?
O5 Ni2 N5 92.62(10) . . ?
N7 Ni2 N5 167.22(11) . . ?
O7 Ni2 N5 96.62(10) . . ?
N8 Ni2 N5 92.12(11) . . ?
O5 Ni2 N6 102.47(10) . . ?
N7 Ni2 N6 92.65(11) . . ?
O7 Ni2 N6 87.57(10) . . ?
N8 Ni2 N6 163.56(11) . . ?
N5 Ni2 N6 77.92(11) . . ?
C12 N2 C6 117.6(3) . . ?
C12 N2 Ni1 128.6(3) . . ?
C6 N2 Ni1 113.8(2) . . ?
C21 O2 H2 109.5 . . ?
C3 C2 C1 118.6(4) . . ?
C3 C2 H2A 120.7 . . ?
C1 C2 H2A 120.7 . . ?
C23 O3 Ni1 112.9(2) . . ?
C21 N3 C13 119.0(3) . . ?
C21 N3 Ni1 129.2(3) . . ?
C13 N3 Ni1 111.5(2) . . ?
C2 C3 C4 120.3(4) . . ?
C2 C3 Cl1 119.9(3) . . ?
C4 C3 Cl1 119.8(3) . . ?
C30 O4 H4 109.5 . . ?
C30 N4 C22 119.5(4) . . ?
C30 N4 Ni1 129.5(3) . . ?
C22 N4 Ni1 111.0(3) . . ?
C5 C4 C3 116.4(3) . . ?
C5 C4 C9 118.9(4) . . ?
C3 C4 C9 124.7(4) . . ?
C44 O5 Ni2 112.4(2) . . ?
C31 N5 C35 117.7(3) . . ?
C31 N5 Ni2 128.0(2) . . ?
C35 N5 Ni2 114.3(2) . . ?
N1 C5 C4 123.8(3) . . ?
N1 C5 C6 116.6(3) . . ?
C4 C5 C6 119.6(3) . . ?
C42 N6 C36 117.2(3) . . ?
C42 N6 Ni2 129.4(2) . . ?
C36 N6 Ni2 113.1(2) . . ?
C51 O6 H6 109.5 . . ?
N2 C6 C7 123.1(3) . . ?
N2 C6 C5 116.9(3) . . ?
C7 C6 C5 120.0(4) . . ?
C53 O7 Ni2 112.3(2) . . ?
C51 N7 C43 118.4(3) . . ?
C51 N7 Ni2 129.9(3) . . ?
C43 N7 Ni2 111.7(2) . . ?
C10 C7 C6 116.7(4) . . ?
C10 C7 C8 125.0(4) . . ?
C6 C7 C8 118.3(4) . . ?
C60 O8 H8 109.5 . . ?
C60 N8 C52 119.0(3) . . ?
C60 N8 Ni2 129.6(3) . . ?
C52 N8 Ni2 111.4(2) . . ?
C9 C8 C7 122.0(4) . . ?
C9 C8 H8A 119.0 . . ?
C7 C8 H8A 119.0 . . ?
C8 C9 C4 121.1(4) . . ?
C8 C9 H9 119.5 . . ?
C4 C9 H9 119.5 . . ?
C61 O9 C61 180.0(6) . 3_665 ?
C11 C10 C7 120.4(4) . . ?
C11 C10 Cl2 119.3(3) . . ?
C7 C10 Cl2 120.3(4) . . ?
C10 C11 C12 118.8(4) . . ?
C10 C11 H11 120.6 . . ?
C12 C11 H11 120.6 . . ?
N2 C12 C11 123.5(4) . . ?
N2 C12 H12 118.3 . . ?
C11 C12 H12 118.3 . . ?
N3 C13 C18 122.6(4) . . ?
N3 C13 C14 116.6(3) . . ?
C18 C13 C14 120.8(4) . . ?
O1 C14 C15 123.2(4) . . ?
O1 C14 C13 119.1(3) . . ?
C15 C14 C13 117.7(4) . . ?
C14 C15 C16 121.2(4) . . ?
C14 C15 H15 119.4 . . ?
C16 C15 H15 119.4 . . ?
C17 C16 C15 121.2(5) . . ?
C17 C16 H16 119.4 . . ?
C15 C16 H16 119.4 . . ?
C16 C17 C18 119.9(4) . . ?
C16 C17 H17 120.1 . . ?
C18 C17 H17 120.1 . . ?
C13 C18 C17 119.0(4) . . ?
C13 C18 C19 115.9(4) . . ?
C17 C18 C19 125.1(5) . . ?
C20 C19 C18 121.2(4) . . ?
C20 C19 H19 119.4 . . ?
C18 C19 H19 119.4 . . ?
C19 C20 C21 119.6(5) . . ?
C19 C20 H20 120.2 . . ?
C21 C20 H20 120.2 . . ?
O2 C21 N3 119.4(4) . . ?
O2 C21 C20 118.9(4) . . ?
N3 C21 C20 121.7(5) . . ?
N4 C22 C27 122.1(4) . . ?
N4 C22 C23 116.7(4) . . ?
C27 C22 C23 121.2(4) . . ?
O3 C23 C24 123.3(4) . . ?
O3 C23 C22 118.6(4) . . ?
C24 C23 C22 118.1(4) . . ?
C23 C24 C25 120.5(5) . . ?
C23 C24 H24 119.7 . . ?
C25 C24 H24 119.7 . . ?
C26 C25 C24 122.4(5) . . ?
C26 C25 H25 118.8 . . ?
C24 C25 H25 118.8 . . ?
C25 C26 C27 119.5(5) . . ?
C25 C26 H26 120.2 . . ?
C27 C26 H26 120.2 . . ?
C22 C27 C28 116.4(4) . . ?
C22 C27 C26 118.2(5) . . ?
C28 C27 C26 125.5(5) . . ?
C29 C28 C27 121.8(4) . . ?
C29 C28 H28 119.1 . . ?
C27 C28 H28 119.1 . . ?
C28 C29 C30 118.6(5) . . ?
C28 C29 H29 120.7 . . ?
C30 C29 H29 120.7 . . ?
N4 C30 O4 119.6(4) . . ?
N4 C30 C29 121.6(4) . . ?
O4 C30 C29 118.7(4) . . ?
N5 C31 C32 123.2(3) . . ?
N5 C31 H31 118.4 . . ?
C32 C31 H31 118.4 . . ?
C33 C32 C31 119.3(4) . . ?
C33 C32 H32 120.4 . . ?
C31 C32 H32 120.4 . . ?
C32 C33 C34 120.6(3) . . ?
C32 C33 Cl3 120.1(3) . . ?
C34 C33 Cl3 119.3(3) . . ?
C35 C34 C33 116.0(3) . . ?
C35 C34 C39 118.6(3) . . ?
C33 C34 C39 125.5(3) . . ?
N5 C35 C34 123.2(3) . . ?
N5 C35 C36 116.8(3) . . ?
C34 C35 C36 120.0(3) . . ?
N6 C36 C37 123.6(3) . . ?
N6 C36 C35 116.9(3) . . ?
C37 C36 C35 119.4(3) . . ?
C40 C37 C36 116.2(3) . . ?
C40 C37 C38 125.0(3) . . ?
C36 C37 C38 118.7(3) . . ?
C39 C38 C37 121.4(3) . . ?
C39 C38 H38 119.3 . . ?
C37 C38 H38 119.3 . . ?
C38 C39 C34 121.7(3) . . ?
C38 C39 H39 119.1 . . ?
C34 C39 H39 119.1 . . ?
C41 C40 C37 120.2(3) . . ?
C41 C40 Cl4 119.8(3) . . ?
C37 C40 Cl4 119.9(3) . . ?
C40 C41 C42 118.9(3) . . ?
C40 C41 H41 120.5 . . ?
C42 C41 H41 120.5 . . ?
N6 C42 C41 123.8(3) . . ?
N6 C42 H42 118.1 . . ?
C41 C42 H42 118.1 . . ?
N7 C43 C48 122.3(3) . . ?
N7 C43 C44 116.2(3) . . ?
C48 C43 C44 121.6(3) . . ?
O5 C44 C45 123.8(4) . . ?
O5 C44 C43 118.8(3) . . ?
C45 C44 C43 117.4(4) . . ?
C44 C45 C46 121.2(4) . . ?
C44 C45 H45 119.4 . . ?
C46 C45 H45 119.4 . . ?
C47 C46 C45 121.4(4) . . ?
C47 C46 H46 119.3 . . ?
C45 C46 H46 119.3 . . ?
C46 C47 C48 119.8(4) . . ?
C46 C47 H47 120.1 . . ?
C48 C47 H47 120.1 . . ?
C43 C48 C47 118.6(4) . . ?
C43 C48 C49 116.6(4) . . ?
C47 C48 C49 124.8(4) . . ?
C50 C49 C48 120.9(4) . . ?
C50 C49 H49 119.6 . . ?
C48 C49 H49 119.6 . . ?
C49 C50 C51 119.4(4) . . ?
C49 C50 H50 120.3 . . ?
C51 C50 H50 120.3 . . ?
N7 C51 O6 119.0(3) . . ?
N7 C51 C50 122.4(4) . . ?
O6 C51 C50 118.6(3) . . ?
N8 C52 C57 122.3(4) . . ?
N8 C52 C53 116.9(3) . . ?
C57 C52 C53 120.8(4) . . ?
O7 C53 C54 123.2(4) . . ?
O7 C53 C52 118.9(3) . . ?
C54 C53 C52 117.9(4) . . ?
C53 C54 C55 121.0(4) . . ?
C53 C54 H54 119.5 . . ?
C55 C54 H54 119.5 . . ?
C56 C55 C54 121.6(5) . . ?
C56 C55 H55 119.2 . . ?
C54 C55 H55 119.2 . . ?
C55 C56 C57 120.0(4) . . ?
C55 C56 H56 120.0 . . ?
C57 C56 H56 120.0 . . ?
C58 C57 C56 125.1(4) . . ?
C58 C57 C52 116.3(4) . . ?
C56 C57 C52 118.7(4) . . ?
C59 C58 C57 121.4(4) . . ?
C59 C58 H58 119.3 . . ?
C57 C58 H58 119.3 . . ?
C58 C59 C60 119.1(4) . . ?
C58 C59 H59 120.4 . . ?
C60 C59 H59 120.4 . . ?
N8 C60 O8 120.0(4) . . ?
N8 C60 C59 121.7(4) . . ?
O8 C60 C59 118.3(4) . . ?
O9 C61 H61B 109.5 . . ?
O9 C61 H61C 109.5 . . ?
H61B C61 H61C 109.5 . . ?
O9 C61 H61A 109.5 . . ?
H61B C61 H61A 109.5 . . ?
H61C C61 H61A 109.5 . . ?

loop_
_geom_bond_atom_site_label_1
_geom_bond_atom_site_label_2
_geom_bond_distance
_geom_bond_site_symmetry_2
_geom_bond_publ_flag
Ni1 O3 2.051(2) . ?
Ni1 O1 2.067(2) . ?
Ni1 N3 2.081(3) . ?
Ni1 N4 2.082(3) . ?
Ni1 N1 2.113(3) . ?
Ni1 N2 2.119(3) . ?
Cl1 C3 1.723(4) . ?
O1 C14 1.335(4) . ?
N1 C1 1.322(4) . ?
N1 C5 1.359(4) . ?
C1 C2 1.391(5) . ?
C1 H1 0.9300 . ?
Ni2 O5 2.061(2) . ?
Ni2 N7 2.066(3) . ?
Ni2 O7 2.070(2) . ?
Ni2 N8 2.085(3) . ?
Ni2 N5 2.095(3) . ?
Ni2 N6 2.131(3) . ?
Cl2 C10 1.722(4) . ?
N2 C12 1.319(5) . ?
N2 C6 1.360(4) . ?
O2 C21 1.318(5) . ?
O2 H2 0.8200 . ?
C2 C3 1.358(5) . ?
C2 H2A 0.9300 . ?
Cl3 C33 1.728(4) . ?
O3 C23 1.336(5) . ?
N3 C21 1.322(5) . ?
N3 C13 1.373(5) . ?
C3 C4 1.409(5) . ?
Cl4 C40 1.724(4) . ?
O4 C30 1.322(5) . ?
O4 H4 0.8200 . ?
N4 C30 1.311(5) . ?
N4 C22 1.386(5) . ?
C4 C5 1.395(5) . ?
C4 C9 1.434(5) . ?
O5 C44 1.337(4) . ?
N5 C31 1.318(4) . ?
N5 C35 1.360(4) . ?
C5 C6 1.441(5) . ?
N6 C42 1.323(4) . ?
N6 C36 1.355(4) . ?
O6 C51 1.331(4) . ?
O6 H6 0.8200 . ?
C6 C7 1.406(5) . ?
O7 C53 1.335(4) . ?
N7 C51 1.319(4) . ?
N7 C43 1.387(4) . ?
C7 C10 1.400(6) . ?
C7 C8 1.419(6) . ?
O8 C60 1.322(5) . ?
O8 H8 0.8200 . ?
N8 C60 1.315(5) . ?
N8 C52 1.375(4) . ?
C8 C9 1.342(6) . ?
C8 H8A 0.9300 . ?
C9 H9 0.9300 . ?
O9 C61 1.347(8) . ?
O9 C61 1.347(8) 3_665 ?
C10 C11 1.357(6) . ?
C11 C12 1.395(5) . ?
C11 H11 0.9300 . ?
C12 H12 0.9300 . ?
C13 C18 1.402(5) . ?
C13 C14 1.420(5) . ?
C14 C15 1.377(5) . ?
C15 C16 1.397(6) . ?
C15 H15 0.9300 . ?
C16 C17 1.354(6) . ?
C16 H16 0.9300 . ?
C17 C18 1.406(6) . ?
C17 H17 0.9300 . ?
C18 C19 1.422(6) . ?
C19 C20 1.336(6) . ?
C19 H19 0.9300 . ?
C20 C21 1.409(6) . ?
C20 H20 0.9300 . ?
C22 C27 1.399(5) . ?
C22 C23 1.415(6) . ?
C23 C24 1.380(6) . ?
C24 C25 1.386(7) . ?
C24 H24 0.9300 . ?
C25 C26 1.342(7) . ?
C25 H25 0.9300 . ?
C26 C27 1.427(7) . ?
C26 H26 0.9300 . ?
C27 C28 1.402(7) . ?
C28 C29 1.354(6) . ?
C28 H28 0.9300 . ?
C29 C30 1.423(6) . ?
C29 H29 0.9300 . ?
C31 C32 1.389(5) . ?
C31 H31 0.9300 . ?
C32 C33 1.345(5) . ?
C32 H32 0.9300 . ?
C33 C34 1.410(5) . ?
C34 C35 1.404(5) . ?
C34 C39 1.422(5) . ?
C35 C36 1.431(5) . ?
C36 C37 1.414(5) . ?
C37 C40 1.404(5) . ?
C37 C38 1.421(5) . ?
C38 C39 1.339(5) . ?
C38 H38 0.9300 . ?
C39 H39 0.9300 . ?
C40 C41 1.361(5) . ?
C41 C42 1.392(5) . ?
C41 H41 0.9300 . ?
C42 H42 0.9300 . ?
C43 C48 1.404(5) . ?
C43 C44 1.421(5) . ?
C44 C45 1.371(5) . ?
C45 C46 1.404(6) . ?
C45 H45 0.9300 . ?
C46 C47 1.357(6) . ?
C46 H46 0.9300 . ?
C47 C48 1.406(5) . ?
C47 H47 0.9300 . ?
C48 C49 1.416(5) . ?
C49 C50 1.345(5) . ?
C49 H49 0.9300 . ?
C50 C51 1.412(5) . ?
C50 H50 0.9300 . ?
C52 C57 1.414(5) . ?
C52 C53 1.419(5) . ?
C53 C54 1.383(5) . ?
C54 C55 1.392(6) . ?
C54 H54 0.9300 . ?
C55 C56 1.356(6) . ?
C55 H55 0.9300 . ?
C56 C57 1.406(6) . ?
C56 H56 0.9300 . ?
C57 C58 1.400(6) . ?
C58 C59 1.346(6) . ?
C58 H58 0.9300 . ?
C59 C60 1.424(6) . ?
C59 H59 0.9300 . ?
C61 H61B 0.9600 . ?
C61 H61C 0.9600 . ?
C61 H61A 0.9600 . ?

loop_
_geom_hbond_atom_site_label_D
_geom_hbond_atom_site_label_H
_geom_hbond_atom_site_label_A
_geom_hbond_distance_DH
_geom_hbond_distance_HA
_geom_hbond_distance_DA
_geom_hbond_angle_DHA
_geom_hbond_site_symmetry_A
O2 H2 O3 0.82 1.72 2.535(4) 174.5 .
O4 H4 O1 0.82 1.71 2.525(4) 173.0 .
O6 H6 O7 0.82 1.71 2.524(3) 172.0 .
O8 H8 O5 0.82 1.72 2.533(4) 172.8 .

loop_
_geom_torsion_atom_site_label_1
_geom_torsion_atom_site_label_2
_geom_torsion_atom_site_label_3
_geom_torsion_atom_site_label_4
_geom_torsion
_geom_torsion_site_symmetry_1
_geom_torsion_site_symmetry_2
_geom_torsion_site_symmetry_3
_geom_torsion_site_symmetry_4
_geom_torsion_publ_flag
O3 Ni1 O1 C14 -51.2(6) . . . . ?
N3 Ni1 O1 C14 -1.0(2) . . . . ?
N4 Ni1 O1 C14 -99.4(2) . . . . ?
N1 Ni1 O1 C14 166.7(2) . . . . ?
N2 Ni1 O1 C14 88.7(2) . . . . ?
O3 Ni1 N1 C1 -89.7(3) . . . . ?
O1 Ni1 N1 C1 82.7(3) . . . . ?
N3 Ni1 N1 C1 135.8(4) . . . . ?
N4 Ni1 N1 C1 -8.5(3) . . . . ?
N2 Ni1 N1 C1 180.0(3) . . . . ?
O3 Ni1 N1 C5 96.2(2) . . . . ?
O1 Ni1 N1 C5 -91.4(2) . . . . ?
N3 Ni1 N1 C5 -38.3(5) . . . . ?
N4 Ni1 N1 C5 177.4(2) . . . . ?
N2 Ni1 N1 C5 5.9(2) . . . . ?
C5 N1 C1 C2 2.4(5) . . . . ?
Ni1 N1 C1 C2 -171.6(3) . . . . ?
O3 Ni1 N2 C12 78.1(3) . . . . ?
O1 Ni1 N2 C12 -94.0(3) . . . . ?
N3 Ni1 N2 C12 -13.3(3) . . . . ?
N4 Ni1 N2 C12 130.5(6) . . . . ?
N1 Ni1 N2 C12 177.3(3) . . . . ?
O3 Ni1 N2 C6 -104.5(2) . . . . ?
O1 Ni1 N2 C6 83.4(2) . . . . ?
N3 Ni1 N2 C6 164.1(2) . . . . ?
N4 Ni1 N2 C6 -52.1(7) . . . . ?
N1 Ni1 N2 C6 -5.3(2) . . . . ?
N1 C1 C2 C3 -0.9(6) . . . . ?
O1 Ni1 O3 C23 -47.1(6) . . . . ?
N3 Ni1 O3 C23 -96.5(3) . . . . ?
N4 Ni1 O3 C23 1.9(3) . . . . ?
N1 Ni1 O3 C23 94.3(3) . . . . ?
N2 Ni1 O3 C23 172.6(3) . . . . ?
O3 Ni1 N3 C21 -13.7(3) . . . . ?
O1 Ni1 N3 C21 175.7(3) . . . . ?
N4 Ni1 N3 C21 -94.5(3) . . . . ?
N1 Ni1 N3 C21 121.5(5) . . . . ?
N2 Ni1 N3 C21 78.5(3) . . . . ?
O3 Ni1 N3 C13 172.4(2) . . . . ?
O1 Ni1 N3 C13 1.8(2) . . . . ?
N4 Ni1 N3 C13 91.6(2) . . . . ?
N1 Ni1 N3 C13 -52.3(5) . . . . ?
N2 Ni1 N3 C13 -95.3(2) . . . . ?
C1 C2 C3 C4 -1.1(6) . . . . ?
C1 C2 C3 Cl1 178.4(3) . . . . ?
O3 Ni1 N4 C30 178.9(3) . . . . ?
O1 Ni1 N4 C30 -10.3(3) . . . . ?
N3 Ni1 N4 C30 -91.1(3) . . . . ?
N1 Ni1 N4 C30 80.0(3) . . . . ?
N2 Ni1 N4 C30 125.6(6) . . . . ?
O3 Ni1 N4 C22 -1.2(2) . . . . ?
O1 Ni1 N4 C22 169.6(2) . . . . ?
N3 Ni1 N4 C22 88.8(2) . . . . ?
N1 Ni1 N4 C22 -100.1(2) . . . . ?
N2 Ni1 N4 C22 -54.5(7) . . . . ?
C2 C3 C4 C5 1.5(5) . . . . ?
Cl1 C3 C4 C5 -178.1(3) . . . . ?
C2 C3 C4 C9 -177.9(4) . . . . ?
Cl1 C3 C4 C9 2.5(5) . . . . ?
N7 Ni2 O5 C44 -1.6(2) . . . . ?
O7 Ni2 O5 C44 -54.5(6) . . . . ?
N8 Ni2 O5 C44 -100.5(2) . . . . ?
N5 Ni2 O5 C44 167.3(2) . . . . ?
N6 Ni2 O5 C44 89.1(2) . . . . ?
O5 Ni2 N5 C31 71.3(3) . . . . ?
N7 Ni2 N5 C31 130.4(5) . . . . ?
O7 Ni2 N5 C31 -100.5(3) . . . . ?
N8 Ni2 N5 C31 -19.7(3) . . . . ?
N6 Ni2 N5 C31 173.5(3) . . . . ?
O5 Ni2 N5 C35 -110.0(2) . . . . ?
N7 Ni2 N5 C35 -50.9(6) . . . . ?
O7 Ni2 N5 C35 78.3(2) . . . . ?
N8 Ni2 N5 C35 159.0(2) . . . . ?
N6 Ni2 N5 C35 -7.8(2) . . . . ?
C1 N1 C5 C4 -1.9(5) . . . . ?
Ni1 N1 C5 C4 172.9(3) . . . . ?
C1 N1 C5 C6 179.5(3) . . . . ?
Ni1 N1 C5 C6 -5.6(4) . . . . ?
C3 C4 C5 N1 0.1(5) . . . . ?
C9 C4 C5 N1 179.5(3) . . . . ?
C3 C4 C5 C6 178.5(3) . . . . ?
C9 C4 C5 C6 -2.0(5) . . . . ?
O5 Ni2 N6 C42 -88.3(3) . . . . ?
N7 Ni2 N6 C42 -7.0(3) . . . . ?
O7 Ni2 N6 C42 84.4(3) . . . . ?
N8 Ni2 N6 C42 128.0(4) . . . . ?
N5 Ni2 N6 C42 -178.3(3) . . . . ?
O5 Ni2 N6 C36 99.0(2) . . . . ?
N7 Ni2 N6 C36 -179.7(2) . . . . ?
O7 Ni2 N6 C36 -88.3(2) . . . . ?
N8 Ni2 N6 C36 -44.7(5) . . . . ?
N5 Ni2 N6 C36 9.0(2) . . . . ?
C12 N2 C6 C7 1.1(5) . . . . ?
Ni1 N2 C6 C7 -176.6(3) . . . . ?
C12 N2 C6 C5 -178.2(3) . . . . ?
Ni1 N2 C6 C5 4.1(4) . . . . ?
N1 C5 C6 N2 1.0(5) . . . . ?
C4 C5 C6 N2 -177.6(3) . . . . ?
N1 C5 C6 C7 -178.3(3) . . . . ?
C4 C5 C6 C7 3.1(5) . . . . ?
O5 Ni2 O7 C53 -46.1(6) . . . . ?
N7 Ni2 O7 C53 -98.0(2) . . . . ?
N8 Ni2 O7 C53 0.8(2) . . . . ?
N5 Ni2 O7 C53 91.8(2) . . . . ?
N6 Ni2 O7 C53 169.4(2) . . . . ?
O5 Ni2 N7 C51 179.1(3) . . . . ?
O7 Ni2 N7 C51 -10.7(3) . . . . ?
N8 Ni2 N7 C51 -91.4(3) . . . . ?
N5 Ni2 N7 C51 118.9(5) . . . . ?
N6 Ni2 N7 C51 76.9(3) . . . . ?
O5 Ni2 N7 C43 1.6(2) . . . . ?
O7 Ni2 N7 C43 171.7(2) . . . . ?
N8 Ni2 N7 C43 91.1(2) . . . . ?
N5 Ni2 N7 C43 -58.7(6) . . . . ?
N6 Ni2 N7 C43 -100.6(2) . . . . ?
N2 C6 C7 C10 0.0(5) . . . . ?
C5 C6 C7 C10 179.3(3) . . . . ?
N2 C6 C7 C8 178.4(3) . . . . ?
C5 C6 C7 C8 -2.3(5) . . . . ?
O5 Ni2 N8 C60 -11.8(3) . . . . ?
N7 Ni2 N8 C60 -92.8(3) . . . . ?
O7 Ni2 N8 C60 177.2(3) . . . . ?
N5 Ni2 N8 C60 80.8(3) . . . . ?
N6 Ni2 N8 C60 132.9(4) . . . . ?
O5 Ni2 N8 C52 170.6(2) . . . . ?
N7 Ni2 N8 C52 89.7(2) . . . . ?
O7 Ni2 N8 C52 -0.4(2) . . . . ?
N5 Ni2 N8 C52 -96.7(2) . . . . ?
N6 Ni2 N8 C52 -44.6(5) . . . . ?
C10 C7 C8 C9 178.7(4) . . . . ?
C6 C7 C8 C9 0.5(6) . . . . ?
C7 C8 C9 C4 0.6(6) . . . . ?
C5 C4 C9 C8 0.2(6) . . . . ?
C3 C4 C9 C8 179.6(4) . . . . ?
C6 C7 C10 C11 -1.8(5) . . . . ?
C8 C7 C10 C11 180.0(4) . . . . ?
C6 C7 C10 Cl2 176.2(3) . . . . ?
C8 C7 C10 Cl2 -2.0(5) . . . . ?
C7 C10 C11 C12 2.3(6) . . . . ?
Cl2 C10 C11 C12 -175.7(3) . . . . ?
C6 N2 C12 C11 -0.6(6) . . . . ?
Ni1 N2 C12 C11 176.7(3) . . . . ?
C10 C11 C12 N2 -1.1(6) . . . . ?
C21 N3 C13 C18 1.3(5) . . . . ?
Ni1 N3 C13 C18 175.9(3) . . . . ?
C21 N3 C13 C14 -177.0(3) . . . . ?
Ni1 N3 C13 C14 -2.4(4) . . . . ?
Ni1 O1 C14 C15 -178.9(3) . . . . ?
Ni1 O1 C14 C13 0.0(4) . . . . ?
N3 C13 C14 O1 1.7(5) . . . . ?
C18 C13 C14 O1 -176.6(3) . . . . ?
N3 C13 C14 C15 -179.4(3) . . . . ?
C18 C13 C14 C15 2.3(5) . . . . ?
O1 C14 C15 C16 178.6(3) . . . . ?
C13 C14 C15 C16 -0.3(5) . . . . ?
C14 C15 C16 C17 -0.8(6) . . . . ?
C15 C16 C17 C18 -0.2(7) . . . . ?
N3 C13 C18 C17 178.5(3) . . . . ?
C14 C13 C18 C17 -3.2(5) . . . . ?
N3 C13 C18 C19 -1.2(5) . . . . ?
C14 C13 C18 C19 177.0(3) . . . . ?
C16 C17 C18 C13 2.2(6) . . . . ?
C16 C17 C18 C19 -178.1(4) . . . . ?
C13 C18 C19 C20 0.6(6) . . . . ?
C17 C18 C19 C20 -179.2(4) . . . . ?
C18 C19 C20 C21 0.0(7) . . . . ?
C13 N3 C21 O2 177.6(3) . . . . ?
Ni1 N3 C21 O2 4.1(5) . . . . ?
C13 N3 C21 C20 -0.7(5) . . . . ?
Ni1 N3 C21 C20 -174.1(3) . . . . ?
C19 C20 C21 O2 -178.2(4) . . . . ?
C19 C20 C21 N3 0.1(6) . . . . ?
C30 N4 C22 C27 1.0(5) . . . . ?
Ni1 N4 C22 C27 -178.9(3) . . . . ?
C30 N4 C22 C23 -179.7(3) . . . . ?
Ni1 N4 C22 C23 0.4(4) . . . . ?
Ni1 O3 C23 C24 175.8(3) . . . . ?
Ni1 O3 C23 C22 -2.3(4) . . . . ?
N4 C22 C23 O3 1.3(5) . . . . ?
C27 C22 C23 O3 -179.4(3) . . . . ?
N4 C22 C23 C24 -176.9(3) . . . . ?
C27 C22 C23 C24 2.4(6) . . . . ?
O3 C23 C24 C25 -179.5(4) . . . . ?
C22 C23 C24 C25 -1.4(6) . . . . ?
C23 C24 C25 C26 -0.4(8) . . . . ?
C24 C25 C26 C27 1.3(8) . . . . ?
N4 C22 C27 C28 -1.4(6) . . . . ?
C23 C22 C27 C28 179.3(4) . . . . ?
N4 C22 C27 C26 177.6(4) . . . . ?
C23 C22 C27 C26 -1.7(6) . . . . ?
C25 C26 C27 C22 -0.2(7) . . . . ?
C25 C26 C27 C28 178.7(5) . . . . ?
C22 C27 C28 C29 0.7(6) . . . . ?
C26 C27 C28 C29 -178.2(4) . . . . ?
C27 C28 C29 C30 0.2(7) . . . . ?
C22 N4 C30 O4 179.0(3) . . . . ?
Ni1 N4 C30 O4 -1.1(5) . . . . ?
C22 N4 C30 C29 0.1(6) . . . . ?
Ni1 N4 C30 C29 179.9(3) . . . . ?
C28 C29 C30 N4 -0.6(6) . . . . ?
C28 C29 C30 O4 -179.6(4) . . . . ?
C35 N5 C31 C32 -0.1(6) . . . . ?
Ni2 N5 C31 C32 178.6(3) . . . . ?
N5 C31 C32 C33 -2.2(6) . . . . ?
C31 C32 C33 C34 1.8(6) . . . . ?
C31 C32 C33 Cl3 -179.2(3) . . . . ?
C32 C33 C34 C35 0.7(5) . . . . ?
Cl3 C33 C34 C35 -178.3(3) . . . . ?
C32 C33 C34 C39 -180.0(4) . . . . ?
Cl3 C33 C34 C39 1.0(5) . . . . ?
C31 N5 C35 C34 2.9(5) . . . . ?
Ni2 N5 C35 C34 -176.0(3) . . . . ?
C31 N5 C35 C36 -175.5(3) . . . . ?
Ni2 N5 C35 C36 5.6(4) . . . . ?
C33 C34 C35 N5 -3.2(5) . . . . ?
C39 C34 C35 N5 177.4(3) . . . . ?
C33 C34 C35 C36 175.2(3) . . . . ?
C39 C34 C35 C36 -4.2(5) . . . . ?
C42 N6 C36 C37 -1.1(5) . . . . ?
Ni2 N6 C36 C37 172.6(2) . . . . ?
C42 N6 C36 C35 177.3(3) . . . . ?
Ni2 N6 C36 C35 -9.0(4) . . . . ?
N5 C35 C36 N6 2.5(4) . . . . ?
C34 C35 C36 N6 -176.0(3) . . . . ?
N5 C35 C36 C37 -179.1(3) . . . . ?
C34 C35 C36 C37 2.4(5) . . . . ?
N6 C36 C37 C40 0.7(5) . . . . ?
C35 C36 C37 C40 -177.6(3) . . . . ?
N6 C36 C37 C38 178.8(3) . . . . ?
C35 C36 C37 C38 0.4(5) . . . . ?
C40 C37 C38 C39 176.3(4) . . . . ?
C36 C37 C38 C39 -1.5(5) . . . . ?
C37 C38 C39 C34 -0.3(6) . . . . ?
C35 C34 C39 C38 3.1(5) . . . . ?
C33 C34 C39 C38 -176.2(4) . . . . ?
C36 C37 C40 C41 0.1(5) . . . . ?
C38 C37 C40 C41 -177.8(3) . . . . ?
C36 C37 C40 Cl4 179.1(2) . . . . ?
C38 C37 C40 Cl4 1.2(5) . . . . ?
C37 C40 C41 C42 -0.6(5) . . . . ?
Cl4 C40 C41 C42 -179.5(3) . . . . ?
C36 N6 C42 C41 0.6(5) . . . . ?
Ni2 N6 C42 C41 -171.9(3) . . . . ?
C40 C41 C42 N6 0.3(6) . . . . ?
C51 N7 C43 C48 0.0(5) . . . . ?
Ni2 N7 C43 C48 177.9(3) . . . . ?
C51 N7 C43 C44 -179.2(3) . . . . ?
Ni2 N7 C43 C44 -1.4(4) . . . . ?
Ni2 O5 C44 C45 179.2(3) . . . . ?
Ni2 O5 C44 C43 1.3(4) . . . . ?
N7 C43 C44 O5 0.0(5) . . . . ?
C48 C43 C44 O5 -179.2(3) . . . . ?
N7 C43 C44 C45 -177.9(3) . . . . ?
C48 C43 C44 C45 2.8(5) . . . . ?
O5 C44 C45 C46 179.5(3) . . . . ?
C43 C44 C45 C46 -2.7(5) . . . . ?
C44 C45 C46 C47 0.7(6) . . . . ?
C45 C46 C47 C48 1.3(6) . . . . ?
N7 C43 C48 C47 179.9(3) . . . . ?
C44 C43 C48 C47 -0.9(5) . . . . ?
N7 C43 C48 C49 1.0(5) . . . . ?
C44 C43 C48 C49 -179.8(3) . . . . ?
C46 C47 C48 C43 -1.2(6) . . . . ?
C46 C47 C48 C49 177.6(4) . . . . ?
C43 C48 C49 C50 -0.7(6) . . . . ?
C47 C48 C49 C50 -179.5(4) . . . . ?
C48 C49 C50 C51 -0.5(6) . . . . ?
C43 N7 C51 O6 177.9(3) . . . . ?
Ni2 N7 C51 O6 0.6(5) . . . . ?
C43 N7 C51 C50 -1.3(5) . . . . ?
Ni2 N7 C51 C50 -178.7(3) . . . . ?
C49 C50 C51 N7 1.6(6) . . . . ?
C49 C50 C51 O6 -177.7(4) . . . . ?
C60 N8 C52 C57 2.3(5) . . . . ?
Ni2 N8 C52 C57 -179.9(3) . . . . ?
C60 N8 C52 C53 -177.9(3) . . . . ?
Ni2 N8 C52 C53 -0.1(4) . . . . ?
Ni2 O7 C53 C54 179.2(3) . . . . ?
Ni2 O7 C53 C52 -1.1(4) . . . . ?
N8 C52 C53 O7 0.8(5) . . . . ?
C57 C52 C53 O7 -179.4(3) . . . . ?
N8 C52 C53 C54 -179.5(3) . . . . ?
C57 C52 C53 C54 0.3(5) . . . . ?
O7 C53 C54 C55 -178.0(4) . . . . ?
C52 C53 C54 C55 2.3(5) . . . . ?
C53 C54 C55 C56 -2.7(7) . . . . ?
C54 C55 C56 C57 0.4(7) . . . . ?
C55 C56 C57 C58 -177.7(4) . . . . ?
C55 C56 C57 C52 2.2(6) . . . . ?
N8 C52 C57 C58 -2.9(5) . . . . ?
C53 C52 C57 C58 177.3(4) . . . . ?
N8 C52 C57 C56 177.2(3) . . . . ?
C53 C52 C57 C56 -2.5(5) . . . . ?
C56 C57 C58 C59 -179.0(4) . . . . ?
C52 C57 C58 C59 1.1(6) . . . . ?
C57 C58 C59 C60 1.1(7) . . . . ?
C52 N8 C60 O8 179.2(3) . . . . ?
Ni2 N8 C60 O8 1.9(5) . . . . ?
C52 N8 C60 C59 0.1(5) . . . . ?
Ni2 N8 C60 C59 -177.3(3) . . . . ?
C58 C59 C60 N8 -1.8(6) . . . . ?
C58 C59 C60 O8 179.1(4) . . . . ?
